data_7123082
loop_
_publ_author_name
'Zhang, Ying'
'Shen, Hong-Cheng'
'Li, Yang-Yang'
'Huang, Yong-Shuang'
'Han, Zhiyong'
'Wu, Xiang'

_publ_section_title
;
 Access to Chiral Tetrahydrofluorenes through Palladium-Catalyzed
 Enantioselective Tandem Intramolecular Heck/Tsuji--Trost Reaction
;
_journal_name_full 'Chemical Communications'
_journal_paper_doi 10.1039/C9CC01379B
_journal_year 2019
_chemical_absolute_configuration rmad
_chemical_formula_moiety 'C28 H23 Br3 N2 O2, H2 O'
_chemical_formula_sum 'C28 H25 Br3 N2 O3'
_chemical_formula_weight 677.23
_space_group_crystal_system monoclinic
_space_group_IT_number 4
_space_group_name_Hall 'P 2yb'
_space_group_name_H-M_alt 'P 1 21 1'
_symmetry_space_group_name_Hall 'P 2yb'
_symmetry_space_group_name_H-M 'P 1 21 1'
_atom_sites_solution_hydrogens mixed
_atom_sites_solution_primary dual
_audit_block_doi 10.5517/ccdc.csd.cc2138xc
_audit_creation_date 2018-11-20
_audit_creation_method
;
Olex2 1.2
(compiled 2018.05.29 svn.r3508 for OlexSys, GUI svn.r5506)
;
_audit_update_record
;
2018-11-20 deposited with the CCDC.    2019-03-05 downloaded from the CCDC.
;
_cell_angle_alpha 90
_cell_angle_beta 100.688(2)
_cell_angle_gamma 90
_cell_formula_units_Z 2
_cell_length_a 7.4998(9)
_cell_length_b 23.790(3)
_cell_length_c 7.8325(9)
_cell_measurement_reflns_used 2520
_cell_measurement_temperature 296(2)
_cell_measurement_theta_max 20.32
_cell_measurement_theta_min 2.65
_cell_volume 1373.2(3)
_computing_cell_refinement 'SAINT v7.68A (Bruker, 2009)'
_computing_data_reduction 'SAINT v7.68A (Bruker, 2009)'
_computing_molecular_graphics 'Olex2 (Dolomanov et al., 2009)'
_computing_publication_material 'Olex2 (Dolomanov et al., 2009)'
_computing_structure_refinement 'ShelXL (Sheldrick, 2015)'
_computing_structure_solution 'ShelXT (Sheldrick, 2015)'
_diffrn_ambient_temperature 296.15
_diffrn_measured_fraction_theta_full 1.000
_diffrn_measured_fraction_theta_max 0.997
_diffrn_measurement_device_type 'Bruker APEX-II CCD'
_diffrn_measurement_method '\f and \w scans'
_diffrn_radiation_monochromator graphite
_diffrn_radiation_type MoK\a
_diffrn_radiation_wavelength 0.71073
_diffrn_reflns_av_R_equivalents 0.0527
_diffrn_reflns_av_unetI/netI 0.0981
_diffrn_reflns_Laue_measured_fraction_full 1.000
_diffrn_reflns_Laue_measured_fraction_max 0.997
_diffrn_reflns_limit_h_max 9
_diffrn_reflns_limit_h_min -9
_diffrn_reflns_limit_k_max 30
_diffrn_reflns_limit_k_min -29
_diffrn_reflns_limit_l_max 8
_diffrn_reflns_limit_l_min -10
_diffrn_reflns_number 11233
_diffrn_reflns_point_group_measured_fraction_full 0.864
_diffrn_reflns_point_group_measured_fraction_max 0.859
_diffrn_reflns_theta_full 25.242
_diffrn_reflns_theta_max 27.461
_diffrn_reflns_theta_min 1.712
_diffrn_standards_number 0
_exptl_absorpt_coefficient_mu 4.438
_exptl_absorpt_correction_T_max 0.7456
_exptl_absorpt_correction_T_min 0.4261
_exptl_absorpt_correction_type multi-scan
_exptl_absorpt_process_details
'SADABS-2008/1 (Bruker,2008) was used for absorption correction. wR2(int) was 0.1195 before and 0.0686 after correction. The Ratio of minimum to maximum transmission is 0.5715. The \l/2 correction factor is 0.0015.'
_exptl_crystal_colour colourless
_exptl_crystal_density_diffrn 1.638
_exptl_crystal_description block
_exptl_crystal_F_000 672
_exptl_crystal_size_max 0.12
_exptl_crystal_size_mid 0.05
_exptl_crystal_size_min 0.02
_refine_diff_density_max 0.381
_refine_diff_density_min -0.431
_refine_diff_density_rms 0.064
_refine_ls_abs_structure_details
;
 Flack x determined using 999 quotients [(I+)-(I-)]/[(I+)+(I-)]
 (Parsons, Flack and Wagner, Acta Cryst. B69 (2013) 249-259).
;
_refine_ls_abs_structure_Flack 0.028(11)
_refine_ls_extinction_method none
_refine_ls_goodness_of_fit_ref 0.992
_refine_ls_hydrogen_treatment constr
_refine_ls_matrix_type full
_refine_ls_number_parameters 328
_refine_ls_number_reflns 5403
_refine_ls_number_restraints 1
_refine_ls_restrained_S_all 0.991
_refine_ls_R_factor_all 0.0963
_refine_ls_R_factor_gt 0.0443
_refine_ls_shift/su_max 0.001
_refine_ls_shift/su_mean 0.000
_refine_ls_structure_factor_coef Fsqd
_refine_ls_weighting_details 'w=1/[\s^2^(Fo^2^)] where P=(Fo^2^+2Fc^2^)/3'
_refine_ls_weighting_scheme calc
_refine_ls_wR_factor_gt 0.0872
_refine_ls_wR_factor_ref 0.1035
_reflns_Friedel_coverage 0.681
_reflns_Friedel_fraction_full 0.722
_reflns_Friedel_fraction_max 0.713
_reflns_number_gt 3329
_reflns_number_total 5403
_reflns_threshold_expression 'I > 2\s(I)'
_cod_data_source_file c9cc01379b2.cif
_cod_data_source_block mo_dm18076_0m
_cod_database_code 7123082
_shelx_shelxl_version_number 2016/6
_shelx_space_group_comment
;
The symmetry employed for this shelxl refinement is uniquely defined
by the following loop, which should always be used as a source of
symmetry information in preference to the above space-group names.
They are only intended as comments.
;
_shelx_estimated_absorpt_t_max 0.916
_shelx_estimated_absorpt_t_min 0.618
_olex2_refinement_description
;
1. Fixed Uiso
 At 1.2 times of:
  All C(H) groups, All C(H,H) groups, All N(H) groups
 At 1.5 times of:
  All O(H,H) groups
2.a Free rotating group:
 O1S(H1SA,H1SB)
2.b Ternary CH refined with riding coordinates:
 C1(H1A), C11(H11)
2.c Secondary CH2 refined with riding coordinates:
 C10(H10A,H10B), C3(H3A,H3B), C21(H21A,H21B)
2.d Aromatic/amide H refined with riding coordinates:
 N1(H1), N2(H2), C8(H8), C27(H27), C28(H28), C13(H13), C24(H24), C16(H16),
 C17(H17), C20(H20), C25(H25), C6(H6), C12(H12), C19(H19), C5(H5)
;
_olex2_submission_special_instructions 'No special instructions were received'

loop_
_space_group_symop_operation_xyz
'x, y, z'
'-x, y+1/2, -z'

loop_
_atom_site_label
_atom_site_type_symbol
_atom_site_fract_x
_atom_site_fract_y
_atom_site_fract_z
_atom_site_U_iso_or_equiv
_atom_site_adp_type
_atom_site_occupancy
_atom_site_site_symmetry_order
_atom_site_calc_flag
_atom_site_refinement_flags_posn
Br3 Br 0.57612(12) 0.70476(3) -0.35176(10) 0.0657(3) Uani 1 1 d .
Br1 Br 1.03509(12) 0.28209(4) 1.13152(11) 0.0751(3) Uani 1 1 d .
Br2 Br 0.0136(2) 0.73302(6) 0.34601(18) 0.1319(6) Uani 1 1 d .
O1 O 0.1488(7) 0.4714(2) 0.7166(6) 0.0589(15) Uani 1 1 d .
O2 O 0.5186(7) 0.4828(2) 0.2188(6) 0.0579(15) Uani 1 1 d .
N1 N 0.2636(7) 0.4921(3) 0.4780(7) 0.0434(14) Uani 1 1 d .
H1 H 0.323595 0.478689 0.403643 0.052 Uiso 1 1 calc R
O1S O 0.1271(8) 0.4604(3) 1.0630(7) 0.0659(16) Uani 1 1 d .
H1SA H 0.118411 0.447650 0.960481 0.099 Uiso 1 1 d G
H1SB H 0.166510 0.493750 1.057290 0.099 Uiso 1 1 d G
N2 N 0.7728(7) 0.5014(3) 0.1133(7) 0.0484(15) Uani 1 1 d .
H2 H 0.881211 0.489736 0.112891 0.058 Uiso 1 1 calc R
C1 C 0.5564(8) 0.4190(3) 0.7236(8) 0.0365(15) Uani 1 1 d .
H1A H 0.547853 0.448768 0.808078 0.044 Uiso 1 1 calc R
C10 C 0.6795(8) 0.4398(3) 0.6033(8) 0.0392(16) Uani 1 1 d .
H10A H 0.800442 0.445790 0.670283 0.047 Uiso 1 1 calc R
H10B H 0.634679 0.475700 0.554291 0.047 Uiso 1 1 calc R
C2 C 0.3579(8) 0.4050(3) 0.6261(8) 0.0401(16) Uani 1 1 d .
C15 C 0.1969(9) 0.5470(3) 0.4462(8) 0.0426(16) Uani 1 1 d .
C14 C 0.2452(8) 0.4577(3) 0.6106(9) 0.0421(17) Uani 1 1 d .
C8 C 0.7833(9) 0.3510(3) 0.9095(8) 0.0414(17) Uani 1 1 d .
H8 H 0.883236 0.373760 0.905066 0.050 Uiso 1 1 calc R
C9 C 0.6126(8) 0.3660(3) 0.8229(8) 0.0388(16) Uani 1 1 d .
C23 C 0.7170(9) 0.5482(3) 0.0085(8) 0.0431(17) Uani 1 1 d .
C11 C 0.6904(9) 0.3984(3) 0.4547(8) 0.0429(16) Uani 1 1 d .
H11 H 0.766528 0.366832 0.504844 0.052 Uiso 1 1 calc R
C27 C 0.4952(9) 0.6075(3) -0.1666(9) 0.0521(19) Uani 1 1 d .
H27 H 0.374880 0.615379 -0.214700 0.063 Uiso 1 1 calc R
C28 C 0.5372(9) 0.5617(3) -0.0590(9) 0.0484(18) Uani 1 1 d .
H28 H 0.444461 0.539505 -0.031201 0.058 Uiso 1 1 calc R
C3 C 0.2921(9) 0.3602(3) 0.7458(9) 0.0491(18) Uani 1 1 d .
H3A H 0.230982 0.377896 0.830533 0.059 Uiso 1 1 calc R
H3B H 0.209849 0.333595 0.678032 0.059 Uiso 1 1 calc R
C13 C 0.3630(9) 0.3784(3) 0.4526(9) 0.0453(18) Uani 1 1 d .
H13 H 0.255691 0.363176 0.391613 0.054 Uiso 1 1 calc R
C26 C 0.6331(11) 0.6417(3) -0.2028(9) 0.053(2) Uani 1 1 d .
C22 C 0.6785(9) 0.4723(3) 0.2148(9) 0.0464(18) Uani 1 1 d .
C24 C 0.8535(10) 0.5829(4) -0.0305(10) 0.056(2) Uani 1 1 d .
H24 H 0.974436 0.574921 0.014911 0.067 Uiso 1 1 calc R
C16 C 0.2911(10) 0.5839(3) 0.3535(9) 0.0513(19) Uani 1 1 d .
H16 H 0.392626 0.571167 0.312652 0.062 Uiso 1 1 calc R
C7 C 0.8022(9) 0.3019(3) 1.0019(9) 0.052(2) Uani 1 1 d .
C21 C 0.7839(10) 0.4256(4) 0.3157(9) 0.054(2) Uani 1 1 d .
H21A H 0.900867 0.440123 0.372199 0.065 Uiso 1 1 calc R
H21B H 0.806017 0.396651 0.234821 0.065 Uiso 1 1 calc R
C18 C 0.0827(14) 0.6564(4) 0.3797(11) 0.070(3) Uani 1 1 d .
C4 C 0.4629(9) 0.3316(3) 0.8332(9) 0.0464(18) Uani 1 1 d .
C17 C 0.2349(12) 0.6383(4) 0.3228(10) 0.065(2) Uani 1 1 d .
H17 H 0.299267 0.662729 0.264019 0.078 Uiso 1 1 calc R
C20 C 0.0412(11) 0.5669(4) 0.4995(10) 0.062(2) Uani 1 1 d .
H20 H -0.025550 0.543157 0.557854 0.075 Uiso 1 1 calc R
C25 C 0.8094(11) 0.6293(4) -0.1369(10) 0.061(2) Uani 1 1 d .
H25 H 0.901170 0.652177 -0.163405 0.073 Uiso 1 1 calc R
C6 C 0.6587(11) 0.2678(4) 1.0133(10) 0.062(2) Uani 1 1 d .
H6 H 0.676005 0.235036 1.078970 0.075 Uiso 1 1 calc R
C12 C 0.5098(11) 0.3752(3) 0.3800(9) 0.0517(19) Uani 1 1 d .
H12 H 0.497787 0.356932 0.273533 0.062 Uiso 1 1 calc R
C19 C -0.0133(13) 0.6209(4) 0.4664(11) 0.077(3) Uani 1 1 d .
H19 H -0.116971 0.633919 0.503048 0.093 Uiso 1 1 calc R
C5 C 0.4860(10) 0.2824(4) 0.9257(10) 0.0553(18) Uani 1 1 d .
H5 H 0.387456 0.259078 0.930056 0.066 Uiso 1 1 calc R

loop_
_atom_site_aniso_label
_atom_site_aniso_U_11
_atom_site_aniso_U_22
_atom_site_aniso_U_33
_atom_site_aniso_U_23
_atom_site_aniso_U_13
_atom_site_aniso_U_12
Br3 0.0734(6) 0.0560(5) 0.0652(5) 0.0086(5) 0.0063(4) 0.0004(5)
Br1 0.0728(6) 0.0731(6) 0.0695(6) -0.0016(5) -0.0123(4) 0.0260(5)
Br2 0.2205(17) 0.0729(8) 0.1195(10) 0.0370(7) 0.0763(10) 0.0719(9)
O1 0.054(3) 0.077(4) 0.051(3) 0.014(3) 0.023(3) 0.021(3)
O2 0.049(3) 0.070(4) 0.062(3) 0.020(3) 0.030(2) 0.022(3)
N1 0.049(3) 0.044(4) 0.041(3) 0.002(3) 0.017(3) 0.007(3)
O1S 0.056(3) 0.090(5) 0.053(3) -0.007(3) 0.014(3) 0.006(3)
N2 0.037(3) 0.058(4) 0.052(4) 0.007(3) 0.012(3) 0.006(3)
C1 0.032(3) 0.044(4) 0.034(3) -0.003(3) 0.008(2) -0.005(3)
C10 0.034(4) 0.044(4) 0.039(4) 0.002(3) 0.006(3) -0.003(3)
C2 0.030(3) 0.042(4) 0.048(4) 0.003(3) 0.005(3) -0.008(3)
C15 0.047(4) 0.049(5) 0.033(4) 0.006(3) 0.010(3) 0.006(4)
C14 0.031(4) 0.053(5) 0.042(4) 0.001(4) 0.004(3) -0.002(3)
C8 0.038(4) 0.044(4) 0.041(4) -0.007(3) 0.006(3) 0.003(3)
C9 0.038(4) 0.040(4) 0.042(4) 0.001(3) 0.018(3) 0.000(3)
C23 0.039(4) 0.053(5) 0.037(4) 0.000(3) 0.007(3) -0.003(3)
C11 0.042(4) 0.045(4) 0.042(4) 0.003(3) 0.009(3) 0.007(3)
C27 0.039(4) 0.053(5) 0.064(5) -0.005(4) 0.008(3) 0.004(4)
C28 0.047(4) 0.052(5) 0.048(4) 0.002(4) 0.012(3) -0.005(4)
C3 0.041(4) 0.043(5) 0.065(5) 0.010(4) 0.013(3) -0.003(3)
C13 0.039(4) 0.040(5) 0.051(4) -0.004(4) -0.006(3) 0.000(3)
C26 0.054(5) 0.058(5) 0.047(4) 0.004(4) 0.004(3) -0.003(4)
C22 0.041(4) 0.059(5) 0.043(4) 0.002(3) 0.016(3) 0.008(4)
C24 0.042(4) 0.056(6) 0.067(5) 0.008(4) 0.005(3) -0.002(4)
C16 0.056(5) 0.050(5) 0.048(4) 0.005(4) 0.013(3) 0.004(4)
C7 0.042(4) 0.054(5) 0.059(5) 0.001(4) 0.007(3) 0.019(4)
C21 0.055(5) 0.068(6) 0.046(4) 0.004(4) 0.027(3) 0.016(4)
C18 0.105(7) 0.060(6) 0.043(5) 0.010(4) 0.011(5) 0.030(5)
C4 0.040(4) 0.051(5) 0.052(4) 0.001(4) 0.017(3) -0.006(3)
C17 0.083(6) 0.056(6) 0.059(5) 0.006(4) 0.024(4) 0.002(5)
C20 0.055(5) 0.070(6) 0.066(5) 0.008(5) 0.020(4) 0.013(4)
C25 0.053(5) 0.068(6) 0.063(5) 0.012(5) 0.012(4) -0.016(4)
C6 0.072(6) 0.051(6) 0.068(5) 0.012(4) 0.023(4) 0.015(4)
C12 0.063(5) 0.046(5) 0.044(4) -0.006(3) 0.005(4) 0.001(4)
C19 0.087(6) 0.083(7) 0.067(6) 0.018(5) 0.029(5) 0.047(6)
C5 0.057(4) 0.041(4) 0.073(5) 0.012(4) 0.024(4) -0.004(4)

loop_
_atom_type_symbol
_atom_type_description
_atom_type_scat_dispersion_real
_atom_type_scat_dispersion_imag
_atom_type_scat_source
C C 0.0033 0.0016 'International Tables Vol C Tables 4.2.6.8 and 6.1.1.4'
H H 0.0000 0.0000 'International Tables Vol C Tables 4.2.6.8 and 6.1.1.4'
Br Br -0.2901 2.4595 'International Tables Vol C Tables 4.2.6.8 and 6.1.1.4'
N N 0.0061 0.0033 'International Tables Vol C Tables 4.2.6.8 and 6.1.1.4'
O O 0.0106 0.0060 'International Tables Vol C Tables 4.2.6.8 and 6.1.1.4'

loop_
_geom_angle_atom_site_label_1
_geom_angle_atom_site_label_2
_geom_angle_atom_site_label_3
_geom_angle
C15 N1 H1 116.0
C14 N1 H1 116.0
C14 N1 C15 128.0(6)
H1SA O1S H1SB 104.5
C23 N2 H2 115.8
C22 N2 H2 115.8
C22 N2 C23 128.4(6)
C10 C1 H1A 107.8
C10 C1 C2 113.3(5)
C2 C1 H1A 107.8
C9 C1 H1A 107.8
C9 C1 C10 116.9(5)
C9 C1 C2 102.9(5)
C1 C10 H10A 109.1
C1 C10 H10B 109.1
C1 C10 C11 112.5(6)
H10A C10 H10B 107.8
C11 C10 H10A 109.1
C11 C10 H10B 109.1
C14 C2 C1 109.2(6)
C14 C2 C3 112.5(6)
C14 C2 C13 112.6(5)
C3 C2 C1 103.2(5)
C13 C2 C1 110.3(5)
C13 C2 C3 108.7(6)
N1 C15 C16 118.3(6)
C20 C15 N1 123.6(7)
C20 C15 C16 118.0(7)
O1 C14 N1 120.7(7)
O1 C14 C2 123.6(6)
N1 C14 C2 115.5(6)
C9 C8 H8 120.8
C7 C8 H8 120.8
C7 C8 C9 118.5(7)
C8 C9 C1 128.2(6)
C8 C9 C4 120.0(7)
C4 C9 C1 111.7(6)
C28 C23 N2 124.7(6)
C28 C23 C24 118.7(7)
C24 C23 N2 116.6(6)
C10 C11 H11 107.2
C10 C11 C21 111.1(6)
C21 C11 H11 107.2
C12 C11 C10 111.4(5)
C12 C11 H11 107.2
C12 C11 C21 112.3(6)
C28 C27 H27 120.2
C28 C27 C26 119.7(7)
C26 C27 H27 120.2
C23 C28 H28 119.7
C27 C28 C23 120.7(7)
C27 C28 H28 119.7
C2 C3 H3A 110.9
C2 C3 H3B 110.9
H3A C3 H3B 108.9
C4 C3 C2 104.2(5)
C4 C3 H3A 110.9
C4 C3 H3B 110.9
C2 C13 H13 117.6
C12 C13 C2 124.8(6)
C12 C13 H13 117.6
C27 C26 Br3 119.9(6)
C25 C26 Br3 119.8(6)
C25 C26 C27 120.3(7)
O2 C22 N2 122.0(7)
O2 C22 C21 123.9(6)
N2 C22 C21 114.1(6)
C23 C24 H24 120.0
C25 C24 C23 120.1(7)
C25 C24 H24 120.0
C15 C16 H16 119.6
C17 C16 C15 120.8(7)
C17 C16 H16 119.6
C8 C7 Br1 119.2(6)
C6 C7 Br1 118.3(6)
C6 C7 C8 122.5(7)
C11 C21 H21A 108.6
C11 C21 H21B 108.6
C22 C21 C11 114.7(6)
C22 C21 H21A 108.6
C22 C21 H21B 108.6
H21A C21 H21B 107.6
C17 C18 Br2 118.6(8)
C19 C18 Br2 120.3(7)
C19 C18 C17 121.0(9)
C9 C4 C3 109.5(7)
C5 C4 C9 120.3(7)
C5 C4 C3 130.0(6)
C16 C17 C18 119.2(8)
C16 C17 H17 120.4
C18 C17 H17 120.4
C15 C20 H20 119.9
C19 C20 C15 120.3(8)
C19 C20 H20 119.9
C26 C25 C24 120.5(8)
C26 C25 H25 119.7
C24 C25 H25 119.7
C7 C6 H6 120.2
C7 C6 C5 119.5(7)
C5 C6 H6 120.2
C11 C12 H12 117.3
C13 C12 C11 125.4(7)
C13 C12 H12 117.3
C18 C19 H19 119.7
C20 C19 C18 120.6(9)
C20 C19 H19 119.7
C4 C5 C6 119.2(7)
C4 C5 H5 120.4
C6 C5 H5 120.4

loop_
_geom_bond_atom_site_label_1
_geom_bond_atom_site_label_2
_geom_bond_distance
Br3 C26 1.899(8)
Br1 C7 1.909(7)
Br2 C18 1.901(9)
O1 C14 1.241(8)
O2 C22 1.231(8)
N1 H1 0.8600
N1 C15 1.406(9)
N1 C14 1.349(9)
O1S H1SA 0.8500
O1S H1SB 0.8503
N2 H2 0.8600
N2 C23 1.400(9)
N2 C22 1.349(9)
C1 H1A 0.9800
C1 C10 1.520(8)
C1 C2 1.577(8)
C1 C9 1.498(10)
C10 H10A 0.9700
C10 H10B 0.9700
C10 C11 1.539(9)
C2 C14 1.504(10)
C2 C3 1.559(9)
C2 C13 1.505(10)
C15 C16 1.411(10)
C15 C20 1.393(11)
C8 H8 0.9300
C8 C9 1.381(9)
C8 C7 1.368(10)
C9 C4 1.405(9)
C23 C28 1.391(9)
C23 C24 1.393(10)
C11 H11 0.9800
C11 C21 1.543(10)
C11 C12 1.478(10)
C27 H27 0.9300
C27 C28 1.378(11)
C27 C26 1.387(11)
C28 H28 0.9300
C3 H3A 0.9700
C3 H3B 0.9700
C3 C4 1.499(10)
C13 H13 0.9300
C13 C12 1.332(10)
C26 C25 1.360(11)
C22 C21 1.502(10)
C24 H24 0.9300
C24 C25 1.386(11)
C16 H16 0.9300
C16 C17 1.368(11)
C7 C6 1.364(11)
C21 H21A 0.9700
C21 H21B 0.9700
C18 C17 1.369(12)
C18 C19 1.368(14)
C4 C5 1.370(11)
C17 H17 0.9300
C20 H20 0.9300
C20 C19 1.358(12)
C25 H25 0.9300
C6 H6 0.9300
C6 C5 1.392(11)
C12 H12 0.9300
C19 H19 0.9300
C5 H5 0.9300
